data_4076010
loop_
_publ_author_name
'Adams, Richard D.'
'Smith, Jack L.'

_publ_section_title
;
 Rhenium Carbonyl Complexes Containing Bridging SiPh3and SiPh2Ligands
;
_journal_issue 18
_journal_name_full Organometallics
_journal_page_first 4489
_journal_paper_doi 10.1021/om0504304
_journal_volume 24
_journal_year 2005
_chemical_formula_moiety 'C32 H20 O8 Re2 Si2'
_chemical_formula_sum 'C32 H20 O8 Re2 Si2'
_chemical_formula_weight 961.06
_chemical_name_systematic
; 
 ? 
;
_space_group_IT_number 12
_symmetry_cell_setting monoclinic
_symmetry_space_group_name_Hall '-C 2y'
_symmetry_space_group_name_H-M 'C 1 2/m 1'
_atom_sites_solution_hydrogens geom
_atom_sites_solution_primary direct
_atom_sites_solution_secondary difmap
_audit_creation_method SHELXL-97
_cell_angle_alpha 90.00
_cell_angle_beta 117.3840(10)
_cell_angle_gamma 90.00
_cell_formula_units_Z 2
_cell_length_a 14.0667(11)
_cell_length_b 10.6056(8)
_cell_length_c 12.0970(10)
_cell_measurement_reflns_used 4196
_cell_measurement_temperature 296(2)
_cell_measurement_theta_max 28.28
_cell_measurement_theta_min 2.54
_cell_volume 1602.5(2)
_computing_cell_refinement 'SAINT+  V6.2 (Bruker, 2001)'
_computing_data_collection 'SMART V5.625 (Bruker, 2001)'
_computing_data_reduction 'SAINT+  V6.2'
_computing_molecular_graphics 'SHELXTL V6.1 (Sheldrick, 1997)'
_computing_publication_material 'SHELXTL V6.1'
_computing_structure_refinement 'SHELXL-97 (Sheldrick, 1997)'
_computing_structure_solution 'SHELXS-97 (Sheldrick, 1990)'
_diffrn_ambient_temperature 296(2)
_diffrn_measured_fraction_theta_full 0.997
_diffrn_measured_fraction_theta_max 0.997
_diffrn_measurement_device_type 'Bruker SMART APEX CCD diffractometer'
_diffrn_measurement_method 'omega scans'
_diffrn_radiation_monochromator graphite
_diffrn_radiation_source 'fine-focus sealed tube'
_diffrn_radiation_type MoK\a
_diffrn_radiation_wavelength 0.71073
_diffrn_reflns_av_R_equivalents 0.0159
_diffrn_reflns_av_sigmaI/netI 0.0196
_diffrn_reflns_limit_h_max 16
_diffrn_reflns_limit_h_min -16
_diffrn_reflns_limit_k_max 12
_diffrn_reflns_limit_k_min -12
_diffrn_reflns_limit_l_max 14
_diffrn_reflns_limit_l_min -12
_diffrn_reflns_number 4783
_diffrn_reflns_theta_full 25.02
_diffrn_reflns_theta_max 25.02
_diffrn_reflns_theta_min 1.90
_diffrn_standards_decay_% <1
_exptl_absorpt_coefficient_mu 7.671
_exptl_absorpt_correction_T_max 0.541
_exptl_absorpt_correction_T_min 0.434
_exptl_absorpt_correction_type multi-scan
_exptl_absorpt_process_details '(SADABS, Bruker, 1997)'
_exptl_crystal_colour yellow
_exptl_crystal_density_diffrn 1.992
_exptl_crystal_density_method 'not measured'
_exptl_crystal_description block
_exptl_crystal_F_000 908
_exptl_crystal_size_max 0.20
_exptl_crystal_size_mid 0.10
_exptl_crystal_size_min 0.08
_refine_diff_density_max 0.356
_refine_diff_density_min -0.293
_refine_diff_density_rms 0.062
_refine_ls_extinction_method none
_refine_ls_goodness_of_fit_ref 1.078
_refine_ls_hydrogen_treatment constr
_refine_ls_matrix_type full
_refine_ls_number_parameters 124
_refine_ls_number_reflns 1501
_refine_ls_number_restraints 0
_refine_ls_restrained_S_all 1.078
_refine_ls_R_factor_all 0.0136
_refine_ls_R_factor_gt 0.0132
_refine_ls_shift/su_max 0.001
_refine_ls_shift/su_mean 0.000
_refine_ls_structure_factor_coef Fsqd
_refine_ls_weighting_details 'calc w=1/[\s^2^(Fo^2^)+(0.0159P)^2^+0.6439P] where P=(Fo^2^+2Fc^2^)/3'
_refine_ls_weighting_scheme calc
_refine_ls_wR_factor_gt 0.0328
_refine_ls_wR_factor_ref 0.0330
_reflns_number_gt 1464
_reflns_number_total 1501
_reflns_threshold_expression >2sigma(I)
_cod_data_source_file om0504304si20050706_060510.cif
_cod_data_source_block Re2Si2
_cod_depositor_comments
;
The following automatic conversions were performed:

'_symmetry_cell_setting' value 'Monoclinic' changed to 'monoclinic'
according to /home/saulius/struct/CIF-dictionaries/cif_core.dic
dictionary named 'cif_core.dic' version 2.4.1 from
2010-06-29.

'_exptl_absorpt_correction_type' value 'Multi-Scan'
changed to 'multi-scan' according to
/home/saulius/struct/CIF-dictionaries/cif_core.dic dictionary named
'cif_core.dic' version 2.4.1 from 2010-06-29.

Automatic conversion script
Id: cif_fix_values 1715 2011-07-08 13:25:40Z adriana 
;
_cod_original_sg_symbol_H-M C2/m
_cod_database_code 4076010

loop_
_symmetry_equiv_pos_as_xyz
'x, y, z'
'-x, y, -z'
'x+1/2, y+1/2, z'
'-x+1/2, y+1/2, -z'
'-x, -y, -z'
'x, -y, z'
'-x+1/2, -y+1/2, -z'
'x+1/2, -y+1/2, z'

loop_
_atom_site_label
_atom_site_type_symbol
_atom_site_fract_x
_atom_site_fract_y
_atom_site_fract_z
_atom_site_U_iso_or_equiv
_atom_site_adp_type
_atom_site_occupancy
_atom_site_symmetry_multiplicity
_atom_site_calc_flag
_atom_site_refinement_flags
Re1 Re 0.0000 0.142285(12) 0.5000 0.04138(6) Uani 1 2 d S
Si1 Si 0.13895(8) 0.0000 0.66789(9) 0.0453(2) Uani 1 2 d S
O11 O 0.1160(3) 0.1515(2) 0.3319(3) 0.0816(8) Uani 1 1 d .
O12 O 0.1671(2) 0.3415(2) 0.6650(3) 0.0741(7) Uani 1 1 d .
C11 C 0.0740(3) 0.1452(2) 0.3924(3) 0.0531(7) Uani 1 1 d .
C12 C 0.1063(2) 0.2667(3) 0.6072(3) 0.0530(6) Uani 1 1 d .
C21 C 0.1420(3) 0.0000 0.8264(3) 0.0502(8) Uani 1 2 d S
C22 C 0.1436(4) 0.1107(3) 0.8886(3) 0.0802(11) Uani 1 1 d .
H22 H 0.1408 0.1872 0.8498 0.096 Uiso 1 1 d R
C23 C 0.1477(4) 0.1100(4) 1.0060(4) 0.0898(12) Uani 1 1 d .
H23 H 0.1482 0.1858 1.0450 0.108 Uiso 1 1 d R
C24 C 0.1503(4) 0.0000 1.0643(4) 0.0745(13) Uani 1 2 d S
H24 H 0.1543 0.0000 1.1432 0.089 Uiso 1 2 d SR
C25 C 0.2844(3) 0.0000 0.7013(4) 0.0566(9) Uani 1 2 d S
C26 C 0.3184(3) 0.0000 0.6112(4) 0.0558(9) Uani 1 2 d S
H26 H 0.2668 0.0000 0.5282 0.067 Uiso 1 2 d SR
C27 C 0.4257(3) 0.0000 0.6390(4) 0.0611(10) Uani 1 2 d S
H27 H 0.4455 0.0000 0.5712 0.073 Uiso 1 2 d SR
C28 C 0.5020(4) 0.0294(7) 0.7578(6) 0.067(3) Uani 0.50 1 d P
H28 H 0.5767 0.0274 0.7917 0.081 Uiso 0.50 1 d PR
C29 C 0.4718(5) 0.0552(7) 0.8480(6) 0.079(2) Uani 0.50 1 d P
H29 H 0.5159 0.0841 0.9255 0.094 Uiso 0.50 1 d PR
C30 C 0.3638(4) 0.0492(5) 0.8202(5) 0.0629(17) Uani 0.50 1 d P
H30 H 0.3260 0.0530 0.8723 0.075 Uiso 0.50 1 d PR

loop_
_atom_site_aniso_label
_atom_site_aniso_U_11
_atom_site_aniso_U_22
_atom_site_aniso_U_33
_atom_site_aniso_U_23
_atom_site_aniso_U_13
_atom_site_aniso_U_12
Re1 0.03218(9) 0.05552(10) 0.03800(9) 0.000 0.01750(7) 0.000
Si1 0.0338(5) 0.0657(6) 0.0360(5) 0.000 0.0157(4) 0.000
O11 0.087(2) 0.0983(19) 0.093(2) 0.0203(12) 0.0697(18) 0.0166(12)
O12 0.0572(15) 0.0826(16) 0.0753(16) -0.0130(11) 0.0243(12) -0.0195(11)
C11 0.0477(17) 0.0612(17) 0.0566(18) 0.0112(11) 0.0294(15) 0.0097(11)
C12 0.0419(15) 0.0619(16) 0.0568(17) 0.0007(13) 0.0240(13) -0.0059(13)
C21 0.0356(19) 0.075(2) 0.0383(19) 0.000 0.0155(15) 0.000
C22 0.115(3) 0.077(2) 0.0521(19) -0.0128(16) 0.041(2) -0.030(2)
C23 0.128(4) 0.090(2) 0.056(2) -0.0199(18) 0.047(2) -0.015(2)
C24 0.076(3) 0.107(4) 0.042(2) 0.000 0.029(2) 0.000
C25 0.037(2) 0.085(3) 0.044(2) 0.000 0.0149(16) 0.000
C26 0.043(2) 0.073(3) 0.049(2) 0.000 0.0192(18) 0.000
C27 0.046(2) 0.073(3) 0.070(3) 0.000 0.031(2) 0.000
C28 0.034(2) 0.085(9) 0.080(4) 0.013(3) 0.024(3) -0.001(3)
C29 0.040(3) 0.130(6) 0.051(3) 0.002(3) 0.009(3) -0.014(3)
C30 0.043(3) 0.099(5) 0.044(3) -0.002(2) 0.017(2) -0.009(2)

loop_
_atom_type_symbol
_atom_type_description
_atom_type_scat_dispersion_real
_atom_type_scat_dispersion_imag
_atom_type_scat_source
C C 0.0033 0.0016 'International Tables Vol C Tables 4.2.6.8 and 6.1.1.4'
H H 0.0000 0.0000 'International Tables Vol C Tables 4.2.6.8 and 6.1.1.4'
O O 0.0106 0.0060 'International Tables Vol C Tables 4.2.6.8 and 6.1.1.4'
Si Si 0.0817 0.0704 'International Tables Vol C Tables 4.2.6.8 and 6.1.1.4'
Re Re -1.0185 7.2310 'International Tables Vol C Tables 4.2.6.8 and 6.1.1.4'

loop_
_geom_angle_atom_site_label_1
_geom_angle_atom_site_label_2
_geom_angle_atom_site_label_3
_geom_angle
_geom_angle_site_symmetry_1
_geom_angle_site_symmetry_3
C12 Re1 C12 95.82(16) . 2_556
C12 Re1 C11 87.32(11) . .
C12 Re1 C11 91.49(11) 2_556 .
C12 Re1 C11 91.49(11) . 2_556
C12 Re1 C11 87.32(11) 2_556 2_556
C11 Re1 C11 178.21(14) . 2_556
C12 Re1 Si1 171.08(8) . 5_556
C12 Re1 Si1 78.54(8) 2_556 5_556
C11 Re1 Si1 85.95(9) . 5_556
C11 Re1 Si1 95.11(9) 2_556 5_556
C12 Re1 Si1 78.54(8) . .
C12 Re1 Si1 171.08(8) 2_556 .
C11 Re1 Si1 95.11(8) . .
C11 Re1 Si1 85.95(9) 2_556 .
Si1 Re1 Si1 107.87(3) 5_556 .
C12 Re1 Re1 132.09(8) . 5_556
C12 Re1 Re1 132.09(8) 2_556 5_556
C11 Re1 Re1 90.89(7) . 5_556
C11 Re1 Re1 90.89(7) 2_556 5_556
Si1 Re1 Re1 53.935(14) 5_556 5_556
Si1 Re1 Re1 53.935(14) . 5_556
C25 Si1 C21 105.30(16) . .
C25 Si1 Re1 121.61(9) . 5_556
C21 Si1 Re1 117.08(9) . 5_556
C25 Si1 Re1 121.61(9) . .
C21 Si1 Re1 117.08(9) . .
Re1 Si1 Re1 72.13(3) 5_556 .
O11 C11 Re1 177.5(2) . .
O12 C12 Re1 177.2(2) . .
C22 C21 C22 115.3(4) . 6
C22 C21 Si1 122.34(19) . .
C22 C21 Si1 122.34(19) 6 .
C21 C22 C23 122.1(3) . .
C21 C22 H22 118.5 . .
C23 C22 H22 119.4 . .
C24 C23 C22 120.8(4) . .
C24 C23 H23 119.3 . .
C22 C23 H23 119.9 . .
C23 C24 C23 118.9(4) 6 .
C23 C24 H24 120.6 6 .
C23 C24 H24 120.6 . .
C26 C25 C30 113.3(4) . .
C26 C25 C30 113.3(4) . 6
C26 C25 Si1 124.4(3) . .
C30 C25 Si1 118.2(3) . .
C30 C25 Si1 118.2(3) 6 .
C25 C26 C27 122.9(4) . .
C25 C26 H26 118.2 . .
C27 C26 H26 118.9 . .
C28 C27 C26 119.4(4) . .
C28 C27 C26 119.4(4) 6 .
C28 C27 H27 119.3 . .
C28 C27 H27 119.3 6 .
C26 C27 H27 119.6 . .
C29 C28 C27 119.9(5) . .
C29 C28 H28 110.7 . .
C27 C28 H28 129.2 . .
C28 C29 C30 120.1(6) . .
C28 C29 H29 125.1 . .
C30 C29 H29 114.6 . .
C29 C30 C25 120.6(5) . .
C29 C30 H30 133.2 . .
C25 C30 H30 104.5 . .

loop_
_geom_bond_atom_site_label_1
_geom_bond_atom_site_label_2
_geom_bond_distance
_geom_bond_site_symmetry_2
Re1 C12 1.969(3) .
Re1 C12 1.969(3) 2_556
Re1 C11 2.006(3) .
Re1 C11 2.006(3) 2_556
Re1 Si1 2.5633(8) 5_556
Re1 Si1 2.5633(8) .
Re1 Re1 3.0180(3) 5_556
Si1 C25 1.895(4) .
Si1 C21 1.898(4) .
Si1 Re1 2.5633(8) 5_556
O11 C11 1.134(4) .
O12 C12 1.139(3) .
C21 C22 1.389(4) .
C21 C22 1.389(4) 6
C22 C23 1.395(5) .
C22 H22 0.9300 .
C23 C24 1.355(4) .
C23 H23 0.9300 .
C24 C23 1.355(4) 6
C24 H24 0.9300 .
C25 C26 1.376(5) .
C25 C30 1.453(6) .
C25 C30 1.453(6) 6
C26 C27 1.388(6) .
C26 H26 0.9300 .
C27 C28 1.377(7) .
C27 C28 1.377(7) 6
C27 H27 0.9800 .
C28 C29 1.369(8) .
C28 H28 0.9353 .
C29 C30 1.398(8) .
C29 H29 0.9066 .
C30 H30 0.9947 .
